data_2207769
loop_
_publ_author_name
'Zhang, Ying'
'Zhang, Shu-Ping'
'Wu, Ying-Ying'
'Shao, Si-Chang'

_publ_section_title
;
 4-Fluorobenzaldehyde salicylhydrazone
;
_journal_coeditor_code DN6282
_journal_issue 1
_journal_name_full 'Acta Crystallographica Section E'
_journal_page_first o119
_journal_page_last o120
_journal_paper_doi 10.1107/S1600536805040420
_journal_volume 62
_journal_year 2006
_chemical_formula_iupac 'C14 H11 F N2 O2'
_chemical_formula_moiety 'C14 H11 F N2 O2'
_chemical_formula_sum 'C14 H11 F N2 O2'
_chemical_formula_weight 258.25
_chemical_name_common
;
4-fluorobenzaldehyde (2-hydroxybenzoyl)hydrazone
;
_chemical_name_systematic
;
4-Fluorobenzaldehyde salicylhydrazone
;
_space_group_IT_number 14
_symmetry_cell_setting monoclinic
_symmetry_space_group_name_Hall '-P 2yn'
_symmetry_space_group_name_H-M 'P 1 21/n 1'
_atom_sites_solution_hydrogens geom
_atom_sites_solution_primary direct
_atom_sites_solution_secondary difmap
_cell_angle_alpha 90.00
_cell_angle_beta 102.953(2)
_cell_angle_gamma 90.00
_cell_formula_units_Z 8
_cell_length_a 4.9532(4)
_cell_length_b 47.867(4)
_cell_length_c 10.7392(9)
_cell_measurement_reflns_used 3063
_cell_measurement_temperature 298(2)
_cell_measurement_theta_max 41.347
_cell_measurement_theta_min 4.654
_cell_volume 2481.4(4)
_computing_cell_refinement 'SAINT (Bruker, 2002)'
_computing_data_collection 'SMART (Bruker, 2002)'
_computing_data_reduction SAINT
_computing_molecular_graphics
;
ORTEPIII(Burnett & Johnson, 1996), ORTEP-3 for Windows (Farrugia,
1997) and
CAMERON (Watkin <i>et al.</i>,  1993)
;
_computing_publication_material SHELXL97
_computing_structure_refinement 'SHELXL97 (Sheldrick, 1997)'
_computing_structure_solution 'SHELXS97 (Sheldrick, 1997)'
_diffrn_ambient_temperature 298(2)
_diffrn_measured_fraction_theta_full 1.000
_diffrn_measured_fraction_theta_max 1.000
_diffrn_measurement_device_type 'Bruker SMART APEX area-detector'
_diffrn_measurement_method '\f and \w'
_diffrn_radiation_monochromator graphite
_diffrn_radiation_source 'fine-focus sealed tube'
_diffrn_radiation_type MoK\a
_diffrn_radiation_wavelength 0.71073
_diffrn_reflns_av_R_equivalents 0.0781
_diffrn_reflns_av_sigmaI/netI 0.0685
_diffrn_reflns_limit_h_max 5
_diffrn_reflns_limit_h_min -5
_diffrn_reflns_limit_k_max 56
_diffrn_reflns_limit_k_min -56
_diffrn_reflns_limit_l_max 12
_diffrn_reflns_limit_l_min -12
_diffrn_reflns_number 23870
_diffrn_reflns_theta_full 25.00
_diffrn_reflns_theta_max 25.00
_diffrn_reflns_theta_min 1.70
_diffrn_standards_decay_% 0.1
_diffrn_standards_interval_count 0
_diffrn_standards_interval_time 0
_diffrn_standards_number 0
_exptl_absorpt_coefficient_mu 0.104
_exptl_absorpt_correction_T_max 0.9875
_exptl_absorpt_correction_T_min 0.9644
_exptl_absorpt_correction_type multi-scan
_exptl_absorpt_process_details '(SADABS; Bruker, 2002)'
_exptl_crystal_colour colourless
_exptl_crystal_density_diffrn 1.383
_exptl_crystal_density_method 'not measured'
_exptl_crystal_description prism
_exptl_crystal_F_000 1072
_exptl_crystal_size_max 0.35
_exptl_crystal_size_mid 0.18
_exptl_crystal_size_min 0.12
_refine_diff_density_max 0.229
_refine_diff_density_min -0.221
_refine_ls_extinction_method none
_refine_ls_goodness_of_fit_ref 0.866
_refine_ls_hydrogen_treatment constr
_refine_ls_matrix_type full
_refine_ls_number_parameters 345
_refine_ls_number_reflns 4358
_refine_ls_number_restraints 0
_refine_ls_restrained_S_all 0.866
_refine_ls_R_factor_all 0.1127
_refine_ls_R_factor_gt 0.0543
_refine_ls_shift/su_max 0.000
_refine_ls_shift/su_mean 0.000
_refine_ls_structure_factor_coef Fsqd
_refine_ls_weighting_details 'calc w = 1/[\s^2^(Fo^2^)+(0.086P)^2^] where P = (Fo^2^+2Fc^2^)/3'
_refine_ls_weighting_scheme calc
_refine_ls_wR_factor_gt 0.1289
_refine_ls_wR_factor_ref 0.1477
_reflns_number_gt 2137
_reflns_number_total 4358
_reflns_threshold_expression I>2\s(I)
_cod_data_source_file dn6282.cif
_cod_data_source_block I
_cod_depositor_comments
;
The following automatic conversions were performed:
'_symmetry_cell_setting' value 'Monoclinic' changed to 'monoclinic'
according to '/home/saulius/struct/CIF-dictionaries/cif_core.dic'
dictionary named 'cif_core.dic' version 2.4.1 from 2010-06-29.

Automatic conversion script
Id: cif_fix_enum 1527 2010-12-29 10:47:43Z saulius 

The following automatic conversions were performed:

'_symmetry_cell_setting' value 'Monoclinic' changed to 'monoclinic'
according to /home/saulius/struct/CIF-dictionaries/cif_core.dic
dictionary named 'cif_core.dic' version 2.4.1 from 2010-06-29.

Automatic conversion script
Id: cif_fix_values 1715 2011-07-08 13:25:40Z adriana 
;
_cod_original_sg_symbol_H-M 'P 21/n'
_cod_database_code 2207769
_cod_database_fobs_code 2207769

loop_
_symmetry_equiv_pos_as_xyz
'x, y, z'
'-x+1/2, y+1/2, -z+1/2'
'-x, -y, -z'
'x-1/2, -y-1/2, z-1/2'

loop_
_atom_site_label
_atom_site_fract_x
_atom_site_fract_y
_atom_site_fract_z
_atom_site_U_iso_or_equiv
_atom_site_adp_type
_atom_site_calc_flag
_atom_site_refinement_flags
_atom_site_occupancy
_atom_site_type_symbol
F1 -0.6257(6) 0.26229(4) 0.7221(2) 0.1301(9) Uani d . 1 F
F2 -0.3108(4) 0.00028(4) 0.19112(19) 0.0936(7) Uani d . 1 F
O1 0.5721(4) 0.11916(4) 0.48385(17) 0.0565(5) Uani d . 1 O
H1 0.6769 0.1202 0.4348 0.085 Uiso calc R 1 H
O2 0.2614(4) 0.10829(4) 0.80849(17) 0.0652(6) Uani d . 1 O
O3 0.9649(4) 0.13193(4) -0.04409(17) 0.0578(6) Uani d . 1 O
H3 1.0421 0.1280 -0.1018 0.087 Uiso calc R 1 H
O4 0.9312(4) 0.13221(4) 0.34209(16) 0.0571(5) Uani d . 1 O
N1 0.2285(5) 0.13388(5) 0.6296(2) 0.0535(6) Uani d . 1 N
H1A 0.2695 0.1357 0.5563 0.064 Uiso calc R 1 H
N2 0.0700(5) 0.15371(5) 0.6713(2) 0.0522(6) Uani d . 1 N
N3 0.7514(5) 0.11446(4) 0.1462(2) 0.0487(6) Uani d . 1 N
H3A 0.7474 0.1150 0.0657 0.058 Uiso calc R 1 H
N4 0.5807(5) 0.09600(4) 0.1911(2) 0.0471(6) Uani d . 1 N
C1 0.4945(5) 0.09089(5) 0.6551(2) 0.0440(7) Uani d . 1 C
C2 0.6209(5) 0.09505(6) 0.5511(2) 0.0442(7) Uani d . 1 C
C3 0.7911(6) 0.07461(6) 0.5199(3) 0.0553(8) Uani d . 1 C
H3B 0.8789 0.0777 0.4531 0.066 Uiso calc R 1 H
C4 0.8323(6) 0.04992(7) 0.5859(3) 0.0624(9) Uani d . 1 C
H4 0.9478 0.0364 0.5637 0.075 Uiso calc R 1 H
C5 0.7031(7) 0.04498(6) 0.6856(3) 0.0648(9) Uani d . 1 C
H5 0.7270 0.0281 0.7293 0.078 Uiso calc R 1 H
C6 0.5394(6) 0.06549(6) 0.7184(3) 0.0562(8) Uani d . 1 C
H6 0.4547 0.0623 0.7861 0.067 Uiso calc R 1 H
C7 0.3197(5) 0.11167(6) 0.7026(3) 0.0471(7) Uani d . 1 C
C8 -0.0106(6) 0.17390(6) 0.5964(3) 0.0580(8) Uani d . 1 C
H8 0.0377 0.1743 0.5176 0.070 Uiso calc R 1 H
C9 -0.1765(6) 0.19658(6) 0.6295(3) 0.0550(8) Uani d . 1 C
C10 -0.2270(8) 0.22005(7) 0.5530(3) 0.0793(10) Uani d . 1 C
H10 -0.1571 0.2208 0.4796 0.095 Uiso calc R 1 H
C11 -0.3791(9) 0.24251(7) 0.5822(4) 0.0926(12) Uani d . 1 C
H11 -0.4116 0.2583 0.5303 0.111 Uiso calc R 1 H
C12 -0.4793(8) 0.24048(7) 0.6911(4) 0.0851(11) Uani d . 1 C
C13 -0.4365(8) 0.21777(8) 0.7673(4) 0.0851(11) Uani d . 1 C
H13 -0.5091 0.2171 0.8399 0.102 Uiso calc R 1 H
C14 -0.2851(7) 0.19566(6) 0.7375(3) 0.0665(9) Uani d . 1 C
H14 -0.2556 0.1800 0.7901 0.080 Uiso calc R 1 H
C15 1.1052(5) 0.14987(5) 0.1685(2) 0.0429(7) Uani d . 1 C
C16 1.1297(6) 0.14964(5) 0.0406(2) 0.0462(7) Uani d . 1 C
C17 1.3156(6) 0.16702(6) 0.0006(3) 0.0551(8) Uani d . 1 C
H17 1.3318 0.1664 -0.0840 0.066 Uiso calc R 1 H
C18 1.4765(6) 0.18518(6) 0.0840(3) 0.0629(9) Uani d . 1 C
H18 1.6011 0.1968 0.0561 0.075 Uiso calc R 1 H
C19 1.4533(7) 0.18615(6) 0.2101(3) 0.0672(9) Uani d . 1 C
H19 1.5601 0.1986 0.2672 0.081 Uiso calc R 1 H
C20 1.2722(6) 0.16866(6) 0.2495(3) 0.0575(8) Uani d . 1 C
H20 1.2598 0.1693 0.3346 0.069 Uiso calc R 1 H
C21 0.9230(6) 0.13160(5) 0.2254(3) 0.0460(7) Uani d . 1 C
C22 0.4147(6) 0.08257(6) 0.1039(3) 0.0490(7) Uani d . 1 C
H22 0.4159 0.0864 0.0191 0.059 Uiso calc R 1 H
C23 0.2236(6) 0.06160(5) 0.1308(3) 0.0457(7) Uani d . 1 C
C24 0.0353(6) 0.04995(6) 0.0293(3) 0.0611(8) Uani d . 1 C
H24 0.0327 0.0560 -0.0533 0.073 Uiso calc R 1 H
C25 -0.1479(7) 0.02965(7) 0.0480(3) 0.0679(9) Uani d . 1 C
H25 -0.2759 0.0221 -0.0206 0.082 Uiso calc R 1 H
C26 -0.1370(7) 0.02085(6) 0.1702(3) 0.0617(8) Uani d . 1 C
C27 0.0456(7) 0.03181(6) 0.2732(3) 0.0663(9) Uani d . 1 C
H27 0.0475 0.0256 0.3554 0.080 Uiso calc R 1 H
C28 0.2269(7) 0.05228(6) 0.2532(3) 0.0593(8) Uani d . 1 C
H28 0.3525 0.0599 0.3224 0.071 Uiso calc R 1 H

loop_
_atom_site_aniso_label
_atom_site_aniso_U_11
_atom_site_aniso_U_22
_atom_site_aniso_U_33
_atom_site_aniso_U_12
_atom_site_aniso_U_13
_atom_site_aniso_U_23
F1 0.156(2) 0.0998(16) 0.146(2) 0.0663(16) 0.0584(18) 0.0092(14)
F2 0.0897(15) 0.0772(12) 0.1212(18) -0.0317(11) 0.0388(13) -0.0007(11)
O1 0.0657(14) 0.0655(12) 0.0473(12) 0.0061(11) 0.0317(10) 0.0092(10)
O2 0.0869(15) 0.0802(14) 0.0377(11) 0.0165(12) 0.0333(11) 0.0089(10)
O3 0.0662(13) 0.0778(14) 0.0370(11) -0.0146(11) 0.0275(10) -0.0108(10)
O4 0.0658(13) 0.0781(14) 0.0319(11) -0.0136(10) 0.0207(9) -0.0006(9)
N1 0.0694(17) 0.0592(15) 0.0382(13) 0.0120(13) 0.0256(12) 0.0039(12)
N2 0.0597(16) 0.0573(15) 0.0418(14) 0.0087(13) 0.0160(12) -0.0019(12)
N3 0.0590(15) 0.0543(14) 0.0371(13) -0.0086(13) 0.0198(12) 0.0005(11)
N4 0.0521(14) 0.0500(14) 0.0429(14) -0.0042(12) 0.0184(12) 0.0027(11)
C1 0.0477(16) 0.0533(17) 0.0328(14) 0.0022(14) 0.0130(13) -0.0003(13)
C2 0.0453(17) 0.0534(17) 0.0342(15) -0.0009(14) 0.0095(13) 0.0000(13)
C3 0.0581(19) 0.071(2) 0.0408(17) 0.0088(17) 0.0202(14) -0.0006(15)
C4 0.066(2) 0.068(2) 0.054(2) 0.0182(17) 0.0173(17) -0.0019(16)
C5 0.084(2) 0.063(2) 0.0497(19) 0.0135(18) 0.0218(17) 0.0106(15)
C6 0.065(2) 0.066(2) 0.0425(17) 0.0064(17) 0.0215(15) 0.0059(15)
C7 0.0489(17) 0.0596(18) 0.0355(16) -0.0032(15) 0.0154(14) -0.0002(14)
C8 0.074(2) 0.063(2) 0.0416(17) 0.0090(18) 0.0217(16) 0.0000(15)
C9 0.064(2) 0.0549(19) 0.0457(18) 0.0072(16) 0.0117(15) 0.0005(15)
C10 0.108(3) 0.074(2) 0.058(2) 0.020(2) 0.024(2) 0.0079(18)
C11 0.127(3) 0.065(2) 0.085(3) 0.027(2) 0.023(3) 0.020(2)
C12 0.101(3) 0.065(2) 0.093(3) 0.031(2) 0.031(2) 0.002(2)
C13 0.106(3) 0.084(3) 0.078(3) 0.030(2) 0.048(2) 0.009(2)
C14 0.077(2) 0.067(2) 0.062(2) 0.0204(18) 0.0311(18) 0.0084(17)
C15 0.0482(16) 0.0491(16) 0.0353(15) -0.0021(14) 0.0176(13) 0.0006(13)
C16 0.0476(17) 0.0529(17) 0.0394(16) -0.0004(14) 0.0128(14) -0.0021(14)
C17 0.063(2) 0.0665(19) 0.0403(17) -0.0057(17) 0.0219(15) 0.0069(15)
C18 0.066(2) 0.065(2) 0.063(2) -0.0183(17) 0.0244(18) 0.0059(17)
C19 0.081(2) 0.075(2) 0.0477(19) -0.0281(19) 0.0184(17) -0.0067(16)
C20 0.073(2) 0.0629(19) 0.0418(17) -0.0141(17) 0.0241(15) -0.0048(15)
C21 0.0498(17) 0.0515(17) 0.0400(17) 0.0028(14) 0.0170(14) -0.0004(14)
C22 0.0545(18) 0.0556(18) 0.0396(16) -0.0014(15) 0.0162(14) 0.0004(14)
C23 0.0512(18) 0.0454(16) 0.0426(16) -0.0017(14) 0.0148(14) -0.0035(13)
C24 0.061(2) 0.072(2) 0.0492(19) -0.0114(18) 0.0112(16) -0.0049(16)
C25 0.065(2) 0.075(2) 0.060(2) -0.0102(18) 0.0054(17) -0.0065(17)
C26 0.058(2) 0.0504(19) 0.081(3) -0.0139(16) 0.0248(18) -0.0088(17)
C27 0.083(2) 0.061(2) 0.064(2) -0.0103(19) 0.035(2) 0.0035(17)
C28 0.071(2) 0.0609(19) 0.0462(18) -0.0104(17) 0.0137(15) -0.0011(15)

loop_
_atom_type_symbol
_atom_type_description
_atom_type_scat_dispersion_real
_atom_type_scat_dispersion_imag
_atom_type_scat_source
C C 0.0033 0.0016 'International Tables Vol C Tables 4.2.6.8 and 6.1.1.4'
H H 0.0000 0.0000 'International Tables Vol C Tables 4.2.6.8 and 6.1.1.4'
N N 0.0061 0.0033 'International Tables Vol C Tables 4.2.6.8 and 6.1.1.4'
O O 0.0106 0.0060 'International Tables Vol C Tables 4.2.6.8 and 6.1.1.4'
F F 0.0171 0.0103 'International Tables Vol C Tables 4.2.6.8 and 6.1.1.4'

loop_
_geom_angle_atom_site_label_1
_geom_angle_atom_site_label_2
_geom_angle_atom_site_label_3
_geom_angle
C2 O1 H1 109.5
C16 O3 H3 109.5
C7 N1 N2 120.1(2)
C7 N1 H1A 119.9
N2 N1 H1A 119.9
C8 N2 N1 116.4(2)
C21 N3 N4 121.4(2)
C21 N3 H3A 119.3
N4 N3 H3A 119.3
C22 N4 N3 114.3(2)
C6 C1 C2 117.5(2)
C6 C1 C7 117.5(2)
C2 C1 C7 125.1(2)
O1 C2 C3 121.3(2)
O1 C2 C1 119.0(2)
C3 C2 C1 119.7(2)
C4 C3 C2 120.9(3)
C4 C3 H3B 119.5
C2 C3 H3B 119.5
C3 C4 C5 120.4(3)
C3 C4 H4 119.8
C5 C4 H4 119.8
C6 C5 C4 118.6(3)
C6 C5 H5 120.7
C4 C5 H5 120.7
C5 C6 C1 122.8(3)
C5 C6 H6 118.6
C1 C6 H6 118.6
O2 C7 N1 121.4(2)
O2 C7 C1 120.0(3)
N1 C7 C1 118.6(2)
N2 C8 C9 122.1(3)
N2 C8 H8 119.0
C9 C8 H8 119.0
C10 C9 C14 118.2(3)
C10 C9 C8 119.9(3)
C14 C9 C8 121.9(3)
C9 C10 C11 122.0(3)
C9 C10 H10 119.0
C11 C10 H10 119.0
C12 C11 C10 117.1(3)
C12 C11 H11 121.4
C10 C11 H11 121.4
C13 C12 F1 119.5(4)
C13 C12 C11 122.4(3)
F1 C12 C11 118.1(3)
C12 C13 C14 119.9(3)
C12 C13 H13 120.0
C14 C13 H13 120.0
C13 C14 C9 120.3(3)
C13 C14 H14 119.8
C9 C14 H14 119.8
C20 C15 C16 116.6(2)
C20 C15 C21 117.1(2)
C16 C15 C21 126.3(2)
O3 C16 C17 120.4(2)
O3 C16 C15 119.0(2)
C17 C16 C15 120.7(3)
C18 C17 C16 120.7(3)
C18 C17 H17 119.6
C16 C17 H17 119.6
C17 C18 C19 119.8(3)
C17 C18 H18 120.1
C19 C18 H18 120.1
C20 C19 C18 119.2(3)
C20 C19 H19 120.4
C18 C19 H19 120.4
C19 C20 C15 123.0(3)
C19 C20 H20 118.5
C15 C20 H20 118.5
O4 C21 N3 121.8(2)
O4 C21 C15 121.0(2)
N3 C21 C15 117.2(2)
N4 C22 C23 123.0(3)
N4 C22 H22 118.5
C23 C22 H22 118.5
C24 C23 C28 118.7(3)
C24 C23 C22 118.4(3)
C28 C23 C22 122.8(3)
C25 C24 C23 121.3(3)
C25 C24 H24 119.3
C23 C24 H24 119.3
C26 C25 C24 118.2(3)
C26 C25 H25 120.9
C24 C25 H25 120.9
F2 C26 C27 118.2(3)
F2 C26 C25 119.4(3)
C27 C26 C25 122.3(3)
C26 C27 C28 118.8(3)
C26 C27 H27 120.6
C28 C27 H27 120.6
C27 C28 C23 120.5(3)
C27 C28 H28 119.7
C23 C28 H28 119.7

loop_
_geom_bond_atom_site_label_1
_geom_bond_atom_site_label_2
_geom_bond_distance
_geom_bond_publ_flag
F1 C12 1.355(4) ?
F2 C26 1.359(3) ?
O1 C2 1.354(3) ?
O1 H1 0.8200 ?
O2 C7 1.245(3) ?
O3 C16 1.371(3) ?
O3 H3 0.8200 ?
O4 C21 1.245(3) ?
N1 C7 1.338(3) y
N1 N2 1.370(3) y
N1 H1A 0.8600 ?
N2 C8 1.263(3) y
N3 C21 1.340(3) y
N3 N4 1.383(3) y
N3 H3A 0.8600 ?
N4 C22 1.273(3) y
C1 C6 1.386(3) ?
C1 C2 1.411(3) ?
C1 C7 1.483(4) ?
C2 C3 1.381(3) ?
C3 C4 1.370(4) ?
C3 H3B 0.9300 ?
C4 C5 1.385(4) ?
C4 H4 0.9300 ?
C5 C6 1.369(4) ?
C5 H5 0.9300 ?
C6 H6 0.9300 ?
C8 C9 1.453(4) ?
C8 H8 0.9300 ?
C9 C10 1.381(4) ?
C9 C14 1.384(4) ?
C10 C11 1.389(4) ?
C10 H10 0.9300 ?
C11 C12 1.372(5) ?
C11 H11 0.9300 ?
C12 C13 1.348(4) ?
C13 C14 1.376(4) ?
C13 H13 0.9300 ?
C14 H14 0.9300 ?
C15 C20 1.388(4) ?
C15 C16 1.406(3) ?
C15 C21 1.483(3) ?
C16 C17 1.379(4) ?
C17 C18 1.369(4) ?
C17 H17 0.9300 ?
C18 C19 1.386(4) ?
C18 H18 0.9300 ?
C19 C20 1.362(4) ?
C19 H19 0.9300 ?
C20 H20 0.9300 ?
C22 C23 1.452(4) ?
C22 H22 0.9300 ?
C23 C24 1.384(4) ?
C23 C28 1.385(4) ?
C24 C25 1.375(4) ?
C24 H24 0.9300 ?
C25 C26 1.367(4) ?
C25 H25 0.9300 ?
C26 C27 1.367(4) ?
C27 C28 1.378(4) ?
C27 H27 0.9300 ?
C28 H28 0.9300 ?

loop_
_geom_hbond_atom_site_label_D
_geom_hbond_atom_site_label_H
_geom_hbond_atom_site_label_A
_geom_hbond_site_symmetry_A
_geom_hbond_distance_DH
_geom_hbond_distance_HA
_geom_hbond_distance_DA
_geom_hbond_angle_DHA
O1 H1 O4 . 0.82 1.86 2.662(2) 165
O3 H3 O2 1_654 0.82 1.86 2.643(2) 159
N1 H1A O1 . 0.86 2.00 2.653(3) 132
N1 H1A O4 1_455 0.86 2.53 3.109(3) 126
N3 H3A O3 . 0.86 1.94 2.638(3) 137

loop_
_cod_related_entry_id
_cod_related_entry_database
_cod_related_entry_code
1 ChemSpider 5269519
